data_4128696
loop_
_publ_author_name
'Tang, Shan'
'von Wolff, Niklas'
'Diskin-Posner, Yael'
'Leitus, Gregory'
'Ben-David, Yehoshoa'
'Milstein, David'

_publ_section_title
;
 Pyridine-Based PCP-Ruthenium Complexes: Unusual Structures and
 Metal-Ligand Cooperation.
;
_journal_issue 18
_journal_name_full 'Journal of the American Chemical Society'
_journal_page_first 7554
_journal_page_last 7561
_journal_paper_doi 10.1021/jacs.9b02669
_journal_volume 141
_journal_year 2019
_chemical_formula_moiety 'C22 H37 Cl N O2 P2 Ru, C F3 O3 S'
_chemical_formula_sum 'C23 H37 Cl F3 N O5 P2 Ru S'
_chemical_formula_weight 695.05
_space_group_crystal_system triclinic
_space_group_IT_number 2
_space_group_name_Hall '-P 1'
_space_group_name_H-M_alt 'P -1'
_atom_sites_solution_hydrogens geom
_audit_creation_method SHELXL-2014/7
_cell_angle_alpha 78.740(2)
_cell_angle_beta 81.335(2)
_cell_angle_gamma 71.410(2)
_cell_formula_units_Z 2
_cell_length_a 8.0794(2)
_cell_length_b 11.8473(3)
_cell_length_c 16.5367(4)
_cell_measurement_reflns_used 26163
_cell_measurement_temperature 100(2)
_cell_measurement_theta_max 32.9700
_cell_measurement_theta_min 3.6730
_cell_volume 1464.74(7)
_computing_cell_refinement 'CrysAlisPro 1.171.39.46 (Rigaku OD, 2018)'
_computing_data_collection 'CrysAlisPro 1.171.39.46 (Rigaku OD, 2018)'
_computing_data_reduction 'CrysAlisPro 1.171.39.46 (Rigaku OD, 2018)'
_computing_molecular_graphics 'Olex2 (Dolomanov et al., 2009)'
_computing_publication_material 'Olex2 (Dolomanov et al., 2009)'
_computing_structure_refinement 'SHELXL-2014/7 (Sheldrick, 2014)'
_computing_structure_solution 'ShelXT (Sheldrick, 2015)'
_diffrn_ambient_temperature 100(2)
_diffrn_measured_fraction_theta_full 0.997
_diffrn_measured_fraction_theta_max 0.998
_diffrn_measurement_device_type 'XtaLAB AFC12 (RINC): Kappa dual home/near'
_diffrn_measurement_method '\w scans'
_diffrn_radiation_type MoK\a
_diffrn_radiation_wavelength 0.71073
_diffrn_reflns_av_R_equivalents 0.0299
_diffrn_reflns_av_unetI/netI 0.0268
_diffrn_reflns_Laue_measured_fraction_full 0.997
_diffrn_reflns_Laue_measured_fraction_max 0.998
_diffrn_reflns_limit_h_max 11
_diffrn_reflns_limit_h_min -11
_diffrn_reflns_limit_k_max 16
_diffrn_reflns_limit_k_min -16
_diffrn_reflns_limit_l_max 23
_diffrn_reflns_limit_l_min -23
_diffrn_reflns_number 37496
_diffrn_reflns_point_group_measured_fraction_full 0.997
_diffrn_reflns_point_group_measured_fraction_max 0.998
_diffrn_reflns_theta_full 25.242
_diffrn_reflns_theta_max 30.508
_diffrn_reflns_theta_min 3.497
_exptl_absorpt_coefficient_mu 0.859
_exptl_absorpt_correction_T_max 1.000
_exptl_absorpt_correction_T_min 0.642
_exptl_absorpt_correction_type gaussian
_exptl_absorpt_process_details
;
CrysAlisPro 1.171.39.46 (Rigaku Oxford Diffraction, 2018)
Numerical absorption correction based on gaussian integration over
			a multifaceted crystal model
Empirical absorption correction using spherical harmonics,
 implemented in SCALE3 ABSPACK scaling algorithm.
;
_exptl_crystal_colour colourless
_exptl_crystal_density_diffrn 1.576
_exptl_crystal_description plate
_exptl_crystal_F_000 712
_exptl_crystal_size_max 0.348
_exptl_crystal_size_mid 0.113
_exptl_crystal_size_min 0.044
_refine_diff_density_max 0.841
_refine_diff_density_min -0.637
_refine_diff_density_rms 0.069
_refine_ls_extinction_method none
_refine_ls_goodness_of_fit_ref 1.032
_refine_ls_hydrogen_treatment constr
_refine_ls_matrix_type full
_refine_ls_number_parameters 356
_refine_ls_number_reflns 8930
_refine_ls_number_restraints 0
_refine_ls_restrained_S_all 1.032
_refine_ls_R_factor_all 0.0270
_refine_ls_R_factor_gt 0.0239
_refine_ls_shift/su_max 0.003
_refine_ls_shift/su_mean 0.000
_refine_ls_structure_factor_coef Fsqd
_refine_ls_weighting_details 'w=1/[\s^2^(Fo^2^)+(0.0226P)^2^+0.9121P] where P=(Fo^2^+2Fc^2^)/3'
_refine_ls_weighting_scheme calc
_refine_ls_wR_factor_gt 0.0563
_refine_ls_wR_factor_ref 0.0574
_reflns_Friedel_coverage 0.000
_reflns_number_gt 8225
_reflns_number_total 8930
_reflns_threshold_expression 'I > 2\s(I)'
_cod_data_source_file ja9b02669_si_002.cif
_cod_data_source_block 3a
_cod_database_code 4128696
_shelx_shelxl_version_number 2014/7
_chemical_oxdiff_usercomment 'Shan from  C6H6 THF pentane'
_shelx_space_group_comment
;
The symmetry employed for this shelxl refinement is uniquely defined
by the following loop, which should always be used as a source of
symmetry information in preference to the above space-group names.
They are only intended as comments.
;
_shelx_estimated_absorpt_t_min 0.754
_shelx_estimated_absorpt_t_max 0.963

loop_
_space_group_symop_operation_xyz
'x, y, z'
'-x, -y, -z'

loop_
_atom_site_label
_atom_site_type_symbol
_atom_site_fract_x
_atom_site_fract_y
_atom_site_fract_z
_atom_site_U_iso_or_equiv
_atom_site_adp_type
_atom_site_occupancy
_atom_site_site_symmetry_order
_atom_site_calc_flag
_atom_site_refinement_flags_posn
_atom_site_refinement_flags_adp
_atom_site_refinement_flags_occupancy
_atom_site_disorder_assembly
_atom_site_disorder_group
Ru1 Ru 0.30258(2) 0.69668(2) 0.81684(2) 0.01074(3) Uani 1 1 d . . . . .
Cl1 Cl -0.01742(8) 0.76818(4) 0.84543(3) 0.01722(18) Uani 0.898(4) 1 d . . P A 1
P1 P 0.24799(4) 0.52502(3) 0.78464(2) 0.01187(6) Uani 1 1 d . . . . .
P2 P 0.34160(5) 0.89108(3) 0.79895(2) 0.01280(7) Uani 1 1 d . . . . .
O1 O 0.3110(2) 0.61975(14) 1.00605(7) 0.0395(3) Uani 1 1 d . . . . .
O2 O 0.6948(3) 0.61142(14) 0.78280(10) 0.0257(3) Uani 0.898(4) 1 d . . P A 1
N1 N 0.23102(16) 0.82956(11) 0.52275(7) 0.0158(2) Uani 1 1 d . . . . .
C1 C 0.27442(17) 0.75232(11) 0.69009(8) 0.0123(2) Uani 1 1 d . . . . .
C2 C 0.12711(18) 0.59395(12) 0.69258(8) 0.0150(2) Uani 1 1 d . . . . .
H2A H 0.1454 0.5331 0.6561 0.018 Uiso 1 1 calc R U . . .
H2B H 0.0000 0.6241 0.7096 0.018 Uiso 1 1 calc R U . . .
C3 C 0.19287(18) 0.69660(12) 0.64676(8) 0.0139(2) Uani 1 1 d . . . . .
C4 C 0.17279(18) 0.73682(12) 0.56321(9) 0.0160(3) Uani 1 1 d . . . . .
H4 H 0.1178 0.6989 0.5343 0.019 Uiso 1 1 calc R U . . .
C5 C 0.31043(19) 0.88481(12) 0.56195(9) 0.0159(3) Uani 1 1 d . . . . .
H5 H 0.3509 0.9495 0.5321 0.019 Uiso 1 1 calc R U . . .
C6 C 0.33333(18) 0.84830(12) 0.64485(8) 0.0138(2) Uani 1 1 d . . . . .
C7 C 0.42298(18) 0.90988(12) 0.68842(8) 0.0149(2) Uani 1 1 d . . . . .
H7A H 0.3954 0.9966 0.6649 0.018 Uiso 1 1 calc R U . . .
H7B H 0.5518 0.8730 0.6815 0.018 Uiso 1 1 calc R U . . .
C8 C 0.2169(2) 0.86861(15) 0.43284(9) 0.0234(3) Uani 1 1 d . . . . .
H8A H 0.1683 0.9566 0.4214 0.035 Uiso 1 1 calc R U . . .
H8B H 0.1396 0.8313 0.4147 0.035 Uiso 1 1 calc R U . . .
H8C H 0.3336 0.8439 0.4028 0.035 Uiso 1 1 calc R U . . .
C9 C 0.09319(18) 0.45594(12) 0.85414(9) 0.0160(3) Uani 1 1 d . . . . .
H9 H -0.0139 0.5235 0.8665 0.019 Uiso 1 1 calc R U . . .
C10 C 0.0338(2) 0.37207(14) 0.81295(11) 0.0236(3) Uani 1 1 d . . . . .
H10A H -0.0147 0.4160 0.7610 0.035 Uiso 1 1 calc R U . . .
H10B H -0.0564 0.3438 0.8501 0.035 Uiso 1 1 calc R U . . .
H10C H 0.1343 0.3027 0.8014 0.035 Uiso 1 1 calc R U . . .
C11 C 0.1613(2) 0.39058(18) 0.93747(11) 0.0318(4) Uani 1 1 d . . . . .
H11A H 0.2528 0.3150 0.9295 0.048 Uiso 1 1 calc R U . . .
H11B H 0.0645 0.3729 0.9758 0.048 Uiso 1 1 calc R U . . .
H11C H 0.2101 0.4419 0.9605 0.048 Uiso 1 1 calc R U . . .
C12 C 0.43453(19) 0.40013(12) 0.75171(9) 0.0168(3) Uani 1 1 d . . . . .
H12 H 0.3859 0.3367 0.7419 0.020 Uiso 1 1 calc R U . . .
C13 C 0.5330(2) 0.44056(14) 0.67008(10) 0.0220(3) Uani 1 1 d . . . . .
H13A H 0.4528 0.4701 0.6265 0.033 Uiso 1 1 calc R U . . .
H13B H 0.6309 0.3721 0.6545 0.033 Uiso 1 1 calc R U . . .
H13C H 0.5783 0.5053 0.6771 0.033 Uiso 1 1 calc R U . . .
C14 C 0.5619(2) 0.34216(13) 0.81878(10) 0.0224(3) Uani 1 1 d . . . . .
H14A H 0.6112 0.4024 0.8302 0.034 Uiso 1 1 calc R U . . .
H14B H 0.6569 0.2750 0.7994 0.034 Uiso 1 1 calc R U . . .
H14C H 0.4989 0.3121 0.8695 0.034 Uiso 1 1 calc R U . . .
C15 C 0.5207(2) 0.90816(13) 0.84864(9) 0.0184(3) Uani 1 1 d . . . . .
H15 H 0.6316 0.8552 0.8236 0.022 Uiso 1 1 calc R U . . .
C16 C 0.5386(2) 1.03550(14) 0.82897(11) 0.0256(3) Uani 1 1 d . . . . .
H16A H 0.5385 1.0633 0.7691 0.038 Uiso 1 1 calc R U . . .
H16B H 0.6489 1.0348 0.8472 0.038 Uiso 1 1 calc R U . . .
H16C H 0.4400 1.0900 0.8580 0.038 Uiso 1 1 calc R U . . .
C17 C 0.5163(3) 0.86307(16) 0.94181(10) 0.0283(3) Uani 1 1 d . . . . .
H17A H 0.4091 0.9116 0.9698 0.042 Uiso 1 1 calc R U . . .
H17B H 0.6190 0.8703 0.9629 0.042 Uiso 1 1 calc R U . . .
H17C H 0.5179 0.7784 0.9525 0.042 Uiso 1 1 calc R U . . .
C18 C 0.15469(19) 1.02845(12) 0.80664(9) 0.0173(3) Uani 1 1 d . . . . .
H18 H 0.2033 1.0984 0.7923 0.021 Uiso 1 1 calc R U . . .
C19 C 0.0231(2) 1.04683(13) 0.74409(10) 0.0211(3) Uani 1 1 d . . . . .
H19A H 0.0834 1.0489 0.6880 0.032 Uiso 1 1 calc R U . . .
H19B H -0.0698 1.1232 0.7478 0.032 Uiso 1 1 calc R U . . .
H19C H -0.0285 0.9802 0.7564 0.032 Uiso 1 1 calc R U . . .
C20 C 0.0654(2) 1.03081(15) 0.89511(10) 0.0250(3) Uani 1 1 d . . . . .
H20A H 0.0269 0.9587 0.9137 0.038 Uiso 1 1 calc R U . . .
H20B H -0.0364 1.1029 0.8962 0.038 Uiso 1 1 calc R U . . .
H20C H 0.1486 1.0323 0.9320 0.038 Uiso 1 1 calc R U . . .
C21 C 0.3101(2) 0.64809(14) 0.93638(9) 0.0216(3) Uani 1 1 d . . . . .
C22 C 0.5441(3) 0.64129(14) 0.79579(10) 0.0149(4) Uani 0.898(4) 1 d . . P A 1
S1 S 0.79435(5) 0.74782(3) 0.42803(2) 0.02182(8) Uani 1 1 d . . . . .
F1 F 0.82194(16) 0.61290(10) 0.57433(6) 0.0357(3) Uani 1 1 d . . . . .
F2 F 0.57131(14) 0.65410(11) 0.52731(7) 0.0420(3) Uani 1 1 d . . . . .
F3 F 0.79330(15) 0.52398(8) 0.47874(6) 0.0303(2) Uani 1 1 d . . . . .
O3 O 0.7565(2) 0.84529(12) 0.47392(10) 0.0482(4) Uani 1 1 d . . . . .
O4 O 0.97761(17) 0.69730(13) 0.40365(9) 0.0373(3) Uani 1 1 d . . . . .
O5 O 0.67788(17) 0.76611(12) 0.36572(8) 0.0323(3) Uani 1 1 d . . . . .
C23 C 0.7432(2) 0.62882(13) 0.50645(9) 0.0189(3) Uani 1 1 d . . . . .
O2A O -0.077(3) 0.7776(15) 0.8607(12) 0.033(4) Uiso 0.102(4) 1 d . . P A 2
C22A C 0.063(4) 0.7494(17) 0.8457(11) 0.022(4) Uiso 0.102(4) 1 d . . P A 2
Cl1A Cl 0.6224(10) 0.6317(5) 0.7865(3) 0.0237(15) Uiso 0.102(4) 1 d . . P A 2

loop_
_atom_site_aniso_label
_atom_site_aniso_U_11
_atom_site_aniso_U_22
_atom_site_aniso_U_33
_atom_site_aniso_U_23
_atom_site_aniso_U_13
_atom_site_aniso_U_12
Ru1 0.01123(5) 0.01050(5) 0.01015(5) 0.00012(3) -0.00250(4) -0.00313(4)
Cl1 0.0121(4) 0.0161(2) 0.0213(2) -0.00155(14) 0.00088(19) -0.00313(18)
P1 0.01229(15) 0.01100(14) 0.01230(15) 0.00058(11) -0.00284(12) -0.00412(12)
P2 0.01487(16) 0.01081(14) 0.01273(15) -0.00151(11) -0.00234(12) -0.00357(12)
O1 0.0560(9) 0.0547(9) 0.0160(6) 0.0046(6) -0.0092(6) -0.0312(7)
O2 0.0131(9) 0.0207(6) 0.0435(9) -0.0084(6) -0.0027(6) -0.0034(6)
N1 0.0192(6) 0.0155(5) 0.0116(5) 0.0015(4) -0.0037(4) -0.0045(4)
C1 0.0115(6) 0.0111(5) 0.0128(6) -0.0006(4) -0.0013(5) -0.0021(4)
C2 0.0170(6) 0.0161(6) 0.0139(6) 0.0022(5) -0.0054(5) -0.0085(5)
C3 0.0135(6) 0.0137(6) 0.0138(6) 0.0005(5) -0.0026(5) -0.0041(5)
C4 0.0167(6) 0.0163(6) 0.0153(6) -0.0001(5) -0.0044(5) -0.0054(5)
C5 0.0184(6) 0.0133(6) 0.0148(6) 0.0008(5) -0.0007(5) -0.0051(5)
C6 0.0145(6) 0.0124(5) 0.0140(6) -0.0020(5) -0.0005(5) -0.0038(5)
C7 0.0175(6) 0.0148(6) 0.0136(6) -0.0014(5) -0.0003(5) -0.0076(5)
C8 0.0333(8) 0.0252(7) 0.0119(6) 0.0037(5) -0.0070(6) -0.0108(6)
C9 0.0151(6) 0.0146(6) 0.0175(6) 0.0019(5) -0.0015(5) -0.0060(5)
C10 0.0225(7) 0.0179(7) 0.0329(8) -0.0049(6) 0.0026(6) -0.0114(6)
C11 0.0300(9) 0.0389(10) 0.0246(8) 0.0150(7) -0.0066(7) -0.0175(8)
C12 0.0159(6) 0.0145(6) 0.0208(7) -0.0048(5) -0.0016(5) -0.0046(5)
C13 0.0190(7) 0.0257(7) 0.0220(7) -0.0076(6) 0.0022(6) -0.0073(6)
C14 0.0191(7) 0.0154(6) 0.0300(8) -0.0014(6) -0.0061(6) -0.0011(5)
C15 0.0206(7) 0.0164(6) 0.0210(7) -0.0028(5) -0.0066(6) -0.0075(5)
C16 0.0315(8) 0.0205(7) 0.0298(8) 0.0000(6) -0.0091(7) -0.0144(6)
C17 0.0391(10) 0.0282(8) 0.0233(8) 0.0024(6) -0.0148(7) -0.0164(7)
C18 0.0191(6) 0.0130(6) 0.0174(6) -0.0023(5) -0.0005(5) -0.0018(5)
C19 0.0166(6) 0.0184(6) 0.0229(7) 0.0009(5) -0.0020(6) -0.0001(5)
C20 0.0278(8) 0.0231(7) 0.0198(7) -0.0066(6) 0.0027(6) -0.0018(6)
C21 0.0253(7) 0.0241(7) 0.0183(7) -0.0013(6) -0.0041(6) -0.0117(6)
C22 0.0176(11) 0.0116(7) 0.0170(8) -0.0020(5) -0.0039(7) -0.0056(6)
S1 0.02690(19) 0.01581(16) 0.02398(18) 0.00299(13) -0.00895(15) -0.00874(14)
F1 0.0553(7) 0.0354(6) 0.0219(5) 0.0037(4) -0.0156(5) -0.0205(5)
F2 0.0205(5) 0.0421(6) 0.0460(7) 0.0088(5) 0.0086(5) 0.0002(5)
F3 0.0458(6) 0.0163(4) 0.0291(5) -0.0037(4) -0.0023(5) -0.0104(4)
O3 0.0839(12) 0.0179(6) 0.0461(8) -0.0048(6) -0.0183(8) -0.0143(7)
O4 0.0256(6) 0.0414(7) 0.0411(7) 0.0137(6) -0.0055(6) -0.0158(6)
O5 0.0344(7) 0.0344(7) 0.0300(6) 0.0095(5) -0.0161(5) -0.0155(6)
C23 0.0198(7) 0.0160(6) 0.0188(7) -0.0018(5) -0.0012(5) -0.0033(5)

loop_
_atom_type_symbol
_atom_type_description
_atom_type_scat_dispersion_real
_atom_type_scat_dispersion_imag
_atom_type_scat_source
C C 0.0033 0.0016 'International Tables Vol C Tables 4.2.6.8 and 6.1.1.4'
H H 0.0000 0.0000 'International Tables Vol C Tables 4.2.6.8 and 6.1.1.4'
Cl Cl 0.1484 0.1585 'International Tables Vol C Tables 4.2.6.8 and 6.1.1.4'
F F 0.0171 0.0103 'International Tables Vol C Tables 4.2.6.8 and 6.1.1.4'
N N 0.0061 0.0033 'International Tables Vol C Tables 4.2.6.8 and 6.1.1.4'
O O 0.0106 0.0060 'International Tables Vol C Tables 4.2.6.8 and 6.1.1.4'
P P 0.1023 0.0942 'International Tables Vol C Tables 4.2.6.8 and 6.1.1.4'
Ru Ru -1.2594 0.8363 'International Tables Vol C Tables 4.2.6.8 and 6.1.1.4'
S S 0.1246 0.1234 'International Tables Vol C Tables 4.2.6.8 and 6.1.1.4'

loop_
_geom_angle_atom_site_label_1
_geom_angle_atom_site_label_2
_geom_angle_atom_site_label_3
_geom_angle
C22 Ru1 C21 93.15(7)
C22A Ru1 C21 82.8(6)
C22 Ru1 C1 91.03(6)
C22A Ru1 C1 93.0(6)
C21 Ru1 C1 175.80(6)
C22 Ru1 P2 85.42(5)
C22A Ru1 P2 95.0(5)
C21 Ru1 P2 101.06(5)
C1 Ru1 P2 79.64(4)
C22 Ru1 P1 95.73(5)
C22A Ru1 P1 85.3(5)
C21 Ru1 P1 99.01(5)
C1 Ru1 P1 80.18(4)
P2 Ru1 P1 159.804(13)
C22A Ru1 Cl1A 176.3(6)
C21 Ru1 Cl1A 94.26(14)
C1 Ru1 Cl1A 89.93(13)
P2 Ru1 Cl1A 83.20(13)
P1 Ru1 Cl1A 97.57(13)
C22 Ru1 Cl1 179.46(5)
C21 Ru1 Cl1 86.54(5)
C1 Ru1 Cl1 89.27(4)
P2 Ru1 Cl1 95.068(13)
P1 Ru1 Cl1 83.882(13)
C2 P1 C12 105.55(7)
C2 P1 C9 102.28(6)
C12 P1 C9 106.81(6)
C2 P1 Ru1 100.47(4)
C12 P1 Ru1 119.29(5)
C9 P1 Ru1 119.75(5)
C7 P2 C18 103.20(6)
C7 P2 C15 102.09(7)
C18 P2 C15 106.89(7)
C7 P2 Ru1 100.72(4)
C18 P2 Ru1 122.01(5)
C15 P2 Ru1 118.42(5)
C5 N1 C4 121.25(12)
C5 N1 C8 118.43(12)
C4 N1 C8 120.25(12)
C6 C1 C3 117.17(12)
C6 C1 Ru1 121.47(10)
C3 C1 Ru1 121.35(9)
C3 C2 P1 108.83(9)
C3 C2 H2A 109.9
P1 C2 H2A 109.9
C3 C2 H2B 109.9
P1 C2 H2B 109.9
H2A C2 H2B 108.3
C4 C3 C1 120.16(12)
C4 C3 C2 120.75(12)
C1 C3 C2 119.09(12)
N1 C4 C3 120.34(13)
N1 C4 H4 119.8
C3 C4 H4 119.8
N1 C5 C6 120.62(12)
N1 C5 H5 119.7
C6 C5 H5 119.7
C5 C6 C1 120.46(12)
C5 C6 C7 120.49(12)
C1 C6 C7 119.06(12)
C6 C7 P2 107.39(9)
C6 C7 H7A 110.2
P2 C7 H7A 110.2
C6 C7 H7B 110.2
P2 C7 H7B 110.2
H7A C7 H7B 108.5
N1 C8 H8A 109.5
N1 C8 H8B 109.5
H8A C8 H8B 109.5
N1 C8 H8C 109.5
H8A C8 H8C 109.5
H8B C8 H8C 109.5
C11 C9 C10 110.19(13)
C11 C9 P1 113.73(10)
C10 C9 P1 112.52(10)
C11 C9 H9 106.6
C10 C9 H9 106.6
P1 C9 H9 106.6
C9 C10 H10A 109.5
C9 C10 H10B 109.5
H10A C10 H10B 109.5
C9 C10 H10C 109.5
H10A C10 H10C 109.5
H10B C10 H10C 109.5
C9 C11 H11A 109.5
C9 C11 H11B 109.5
H11A C11 H11B 109.5
C9 C11 H11C 109.5
H11A C11 H11C 109.5
H11B C11 H11C 109.5
C13 C12 C14 110.28(12)
C13 C12 P1 111.74(10)
C14 C12 P1 112.15(10)
C13 C12 H12 107.5
C14 C12 H12 107.5
P1 C12 H12 107.5
C12 C13 H13A 109.5
C12 C13 H13B 109.5
H13A C13 H13B 109.5
C12 C13 H13C 109.5
H13A C13 H13C 109.5
H13B C13 H13C 109.5
C12 C14 H14A 109.5
C12 C14 H14B 109.5
H14A C14 H14B 109.5
C12 C14 H14C 109.5
H14A C14 H14C 109.5
H14B C14 H14C 109.5
C17 C15 C16 110.84(13)
C17 C15 P2 114.34(11)
C16 C15 P2 113.55(11)
C17 C15 H15 105.8
C16 C15 H15 105.8
P2 C15 H15 105.8
C15 C16 H16A 109.5
C15 C16 H16B 109.5
H16A C16 H16B 109.5
C15 C16 H16C 109.5
H16A C16 H16C 109.5
H16B C16 H16C 109.5
C15 C17 H17A 109.5
C15 C17 H17B 109.5
H17A C17 H17B 109.5
C15 C17 H17C 109.5
H17A C17 H17C 109.5
H17B C17 H17C 109.5
C19 C18 C20 111.65(13)
C19 C18 P2 112.13(10)
C20 C18 P2 111.87(10)
C19 C18 H18 106.9
C20 C18 H18 106.9
P2 C18 H18 106.9
C18 C19 H19A 109.5
C18 C19 H19B 109.5
H19A C19 H19B 109.5
C18 C19 H19C 109.5
H19A C19 H19C 109.5
H19B C19 H19C 109.5
C18 C20 H20A 109.5
C18 C20 H20B 109.5
H20A C20 H20B 109.5
C18 C20 H20C 109.5
H20A C20 H20C 109.5
H20B C20 H20C 109.5
O1 C21 Ru1 178.55(15)
O2 C22 Ru1 177.21(14)
O3 S1 O4 114.06(10)
O3 S1 O5 115.04(9)
O4 S1 O5 115.68(9)
O3 S1 C23 102.27(8)
O4 S1 C23 103.30(7)
O5 S1 C23 104.09(7)
F1 C23 F3 107.53(12)
F1 C23 F2 108.43(13)
F3 C23 F2 106.36(13)
F1 C23 S1 111.71(11)
F3 C23 S1 111.55(10)
F2 C23 S1 111.03(10)
O2A C22A Ru1 177.5(18)

loop_
_geom_bond_atom_site_label_1
_geom_bond_atom_site_label_2
_geom_bond_distance
Ru1 C22 1.851(3)
Ru1 C22A 1.85(3)
Ru1 C21 1.9525(15)
Ru1 C1 2.0948(13)
Ru1 P2 2.3791(4)
Ru1 P1 2.3832(4)
Ru1 Cl1A 2.452(8)
Ru1 Cl1 2.4530(6)
P1 C2 1.8418(14)
P1 C12 1.8447(14)
P1 C9 1.8458(14)
P2 C7 1.8426(14)
P2 C18 1.8442(14)
P2 C15 1.8492(15)
O1 C21 1.1358(19)
O2 C22 1.153(4)
N1 C5 1.3489(18)
N1 C4 1.3505(18)
N1 C8 1.4786(18)
C1 C6 1.4088(18)
C1 C3 1.4099(19)
C2 C3 1.5053(18)
C2 H2A 0.9900
C2 H2B 0.9900
C3 C4 1.3869(19)
C4 H4 0.9500
C5 C6 1.3764(19)
C5 H5 0.9500
C6 C7 1.5084(19)
C7 H7A 0.9900
C7 H7B 0.9900
C8 H8A 0.9800
C8 H8B 0.9800
C8 H8C 0.9800
C9 C11 1.530(2)
C9 C10 1.533(2)
C9 H9 1.0000
C10 H10A 0.9800
C10 H10B 0.9800
C10 H10C 0.9800
C11 H11A 0.9800
C11 H11B 0.9800
C11 H11C 0.9800
C12 C13 1.534(2)
C12 C14 1.535(2)
C12 H12 1.0000
C13 H13A 0.9800
C13 H13B 0.9800
C13 H13C 0.9800
C14 H14A 0.9800
C14 H14B 0.9800
C14 H14C 0.9800
C15 C17 1.528(2)
C15 C16 1.529(2)
C15 H15 1.0000
C16 H16A 0.9800
C16 H16B 0.9800
C16 H16C 0.9800
C17 H17A 0.9800
C17 H17B 0.9800
C17 H17C 0.9800
C18 C19 1.531(2)
C18 C20 1.532(2)
C18 H18 1.0000
C19 H19A 0.9800
C19 H19B 0.9800
C19 H19C 0.9800
C20 H20A 0.9800
C20 H20B 0.9800
C20 H20C 0.9800
S1 O3 1.4317(14)
S1 O4 1.4361(14)
S1 O5 1.4384(13)
S1 C23 1.8266(15)
F1 C23 1.3253(18)
F2 C23 1.3298(18)
F3 C23 1.3276(17)
O2A C22A 1.08(4)

loop_
_geom_torsion_atom_site_label_1
_geom_torsion_atom_site_label_2
_geom_torsion_atom_site_label_3
_geom_torsion_atom_site_label_4
_geom_torsion
C12 P1 C2 C3 -93.13(10)
C9 P1 C2 C3 155.29(10)
Ru1 P1 C2 C3 31.47(10)
C6 C1 C3 C4 -0.22(19)
Ru1 C1 C3 C4 178.71(10)
C6 C1 C3 C2 -179.76(12)
Ru1 C1 C3 C2 -0.83(17)
P1 C2 C3 C4 157.34(11)
P1 C2 C3 C1 -23.13(16)
C5 N1 C4 C3 0.3(2)
C8 N1 C4 C3 177.15(13)
C1 C3 C4 N1 0.0(2)
C2 C3 C4 N1 179.50(13)
C4 N1 C5 C6 -0.4(2)
C8 N1 C5 C6 -177.26(13)
N1 C5 C6 C1 0.1(2)
N1 C5 C6 C7 179.70(12)
C3 C1 C6 C5 0.17(19)
Ru1 C1 C6 C5 -178.76(10)
C3 C1 C6 C7 -179.41(12)
Ru1 C1 C6 C7 1.67(17)
C5 C6 C7 P2 153.99(11)
C1 C6 C7 P2 -26.43(15)
C18 P2 C7 C6 -92.59(10)
C15 P2 C7 C6 156.59(9)
Ru1 P2 C7 C6 34.18(9)
C2 P1 C9 C11 179.96(12)
C12 P1 C9 C11 69.32(13)
Ru1 P1 C9 C11 -70.25(13)
C2 P1 C9 C10 53.77(12)
C12 P1 C9 C10 -56.86(12)
Ru1 P1 C9 C10 163.57(9)
C2 P1 C12 C13 48.77(12)
C9 P1 C12 C13 157.11(10)
Ru1 P1 C12 C13 -63.10(11)
C2 P1 C12 C14 173.18(10)
C9 P1 C12 C14 -78.47(11)
Ru1 P1 C12 C14 61.32(11)
C7 P2 C15 C17 -163.90(11)
C18 P2 C15 C17 88.10(12)
Ru1 P2 C15 C17 -54.49(13)
C7 P2 C15 C16 67.56(12)
C18 P2 C15 C16 -40.45(13)
Ru1 P2 C15 C16 176.97(10)
C7 P2 C18 C19 53.29(11)
C15 P2 C18 C19 160.52(10)
Ru1 P2 C18 C19 -58.54(11)
C7 P2 C18 C20 179.62(11)
C15 P2 C18 C20 -73.16(12)
Ru1 P2 C18 C20 67.78(12)
O3 S1 C23 F1 -50.85(13)
O4 S1 C23 F1 67.84(13)
O5 S1 C23 F1 -170.93(11)
O3 S1 C23 F3 -171.23(12)
O4 S1 C23 F3 -52.54(13)
O5 S1 C23 F3 68.69(13)
O3 S1 C23 F2 70.32(14)
O4 S1 C23 F2 -170.98(12)
O5 S1 C23 F2 -49.76(13)
